data_2000268
loop_
_publ_author_name
'Baggett, N.'
'Case, M. A.'
'Foulon, J.-D.'
'Gray, C. J.'
'Hamor, T. A.'

_publ_section_title
;
 The rearrangement of coumarin-4-acethydrazides. Structure of
 1-amino-4-(2-hydroxy-4-methoxyphenyl)-2,6(1<i>H</i>,3<i>H</i>)-pyridinedione
;
_journal_issue 8
_journal_name_full 'Acta Crystallographica Section C'
_journal_page_first 1670
_journal_page_last 1672
_journal_paper_doi 10.1107/S0108270190013890
_journal_volume 47
_journal_year 1991
_chemical_formula_sum 'C12 H12 N2 O4'
_space_group_crystal_system triclinic
_space_group_IT_number 2
_space_group_name_Hall '-P 1'
_space_group_name_H-M_alt 'P -1'
_audit_creation_method 'IUCr CIFGEN early version'
_cell_angle_alpha 88.77(7)
_cell_angle_beta 89.06(2)
_cell_angle_gamma 74.62(6)
_cell_formula_units_Z 2
_cell_length_a 6.793(2)
_cell_length_b 7.209(11)
_cell_length_c 11.405(4)
_cell_volume 538.4(9)
_diffrn_radiation_type Mo
_diffrn_radiation_wavelength 0.71073
_exptl_crystal_density_diffrn 1.531
_exptl_crystal_F_000 260
_cod_data_source_file mu0215.cif
_cod_data_source_block mu0215a
_cod_depositor_comments
;
 Changing the space group from 'P 1' to '-P 1' after consulting the original
 publication.

 Antanas Vaitkus,
 2017-09-11
;
_cod_original_cell_volume 538.35
_cod_original_sg_symbol_H-M P1
_cod_original_formula_sum C12H12N2O4
_cod_database_code 2000268

loop_
_space_group_symop_id
_space_group_symop_operation_xyz
1 x,y,z
2 -x,-y,-z

loop_
_atom_site_label
_atom_site_fract_x
_atom_site_fract_y
_atom_site_fract_z
_atom_site_U_iso_or_equiv
N(1) .3605(9) .6665(8) .0818(4) .058
N(2) .4038(4) .6885(4) .2018(2) .086
O(1) .7319(4) .5289(4) .1709(2) .059
O(5) .0730(4) .8428(4) .2322(2) .045
O(7) .1837(4) .9264(4) .6188(2) .049
O(9) .6758(4) .8445(4) .9123(2) .046
C(1) .6005(6) .6119(5) .2394(3) .035
C(2) .6481(6) .6383(6) .3639(3) .032
C(3) .4778(5) .7381(5) .4426(3) .029
C(4) .2892(6) .7995(6) .3955(3) .036
C(5) .2455(6) .7799(5) .2735(3) .032
C(6) .5268(5) .7649(5) .5662(3) .027
C(7) .3816(5) .8585(5) .6510(3) .031
C(8) .4383(6) .8819(6) .7638(3) .035
C(9) .6387(6) .8124(5) .7984(3) .032
C(10) .7858(6) .7174(6) .7185(3) .037
C(11) .7271(5) .6967(5) .6055(3) .034
C(12) .8817(7) .7781(8) .9529(4) .050
H1(HA) .4476 .6873 .0536 ?
H(N1B) .2702 .7046 .0726 ?
H(C2A) .7711 .6989 .3594 ?
H(C2B) .7180 .5073 .3898 ?
H4 .1851 .8517 .4410 ?
H11 .8337 .6317 .5503 ?
H10 .9257 .6730 .7392 ?
H8 .3344 .9554 .8115 ?
H7 .1254 .9878 .6805 ?
H(MEA) .9322 .6357 -.0622 ?
H(MEB) .8662 .7999 .0393 ?
H(MEC) .9732 .8352 -.0909 ?
